data_7716807
loop_
_publ_author_name
'Masternak, Joanna'
'Ok&#x142;a, Karol'
'Kubas, Adam'
'Voller, Ji&#x159;&#xed;'
'Kozlansk&#xe1;, Karol&#xed;na'
'Zienkiewicz-Machnik, Ma&#x142;gorzata'
'Gilewska, Agnieszka'
'Sitkowski, Jerzy'
'Kamecka, Anna'
'Kazimierczuk, Katarzyna'
'Barszcz, Barbara'

_publ_section_title
;
 Synthesis, photophysical characterisation, quantum-chemical study and
 <i>in vitro</i> antiproliferative activity of cyclometalated Ir(III)
 complexes based on 3,5-dimethyl-1-phenyl-1<i>H</i>-pyrazole and N,N-donor
 ligands.
;
_journal_issue 34
_journal_name_full 'Dalton transactions (Cambridge, England : 2003)'
_journal_page_first 14438
_journal_page_last 14450
_journal_paper_doi 10.1039/d4dt01796j
_journal_volume 53
_journal_year 2024
_chemical_absolute_configuration unk
_chemical_formula_moiety 'C44 H44 Cl2 Ir2 N8'
_chemical_formula_sum 'C44 H44 Cl2 Ir2 N8'
_chemical_formula_weight 1140.17
_chemical_name_systematic
;
[di(\m~2~-chlorido)-tetrakis(3,5-dimethyl-1-phenyl-1H-pyrazole-\k^2^N,C)\
diiridium(III)]
;
_space_group_IT_number 15
_space_group_name_Hall '-C 2yc'
_space_group_name_H-M_alt 'C 1 2/c 1'
_symmetry_cell_setting monoclinic
_symmetry_Int_Tables_number 15
_symmetry_space_group_name_Hall '-C 2yc'
_symmetry_space_group_name_H-M 'C 1 2/c 1'
_atom_sites_solution_hydrogens geom
_audit_conform_dict_location ftp://ftp.iucr.org/pub/cif_core.dic
_audit_conform_dict_name cif_core.dic
_audit_conform_dict_version 2.4
_audit_creation_date 2020-09-09
_audit_creation_method 'WinGX routine CIF_UPDATE'
_audit_update_record
;
2023-01-03 deposited with the CCDC.	2024-07-29 downloaded from the CCDC.
;
_cell_angle_alpha 90
_cell_angle_beta 99.087(10)
_cell_angle_gamma 90
_cell_formula_units_Z 4
_cell_length_a 13.3618(16)
_cell_length_b 17.088(2)
_cell_length_c 17.841(2)
_cell_measurement_reflns_used 21078
_cell_measurement_temperature 120(2)
_cell_measurement_theta_max 67.67
_cell_measurement_theta_min 2.51
_cell_volume 4022.4(8)
_computing_cell_refinement 'STOE X-AREA'
_computing_data_collection 'STOE X-AREA'
_computing_data_reduction 'STOE X-RED'
_computing_molecular_graphics 'Ortep for Windows (Farrugia, 2012)'
_computing_publication_material 'WinGX publication routines (Farrugia, 2012)'
_computing_structure_refinement 'SHELXL-2016/6 (Sheldrick, 2016)'
_computing_structure_solution 'SHELXT 2014/5 (Sheldrick, 2014)'
_diffrn_ambient_temperature 120(2)
_diffrn_detector 'image plate (34 cm diameter)'
_diffrn_detector_area_resol_mean 6.67
_diffrn_detector_type STOE
_diffrn_measured_fraction_theta_full 0.977
_diffrn_measured_fraction_theta_max 0.977
_diffrn_measurement_device '2-circle goniometer'
_diffrn_measurement_device_type 'STOE IPDS 2T'
_diffrn_measurement_method 'rotation method'
_diffrn_radiation_monochromator 'parabolic x-ray mirror'
_diffrn_radiation_probe x-ray
_diffrn_radiation_type CuK\a
_diffrn_radiation_wavelength 1.54186
_diffrn_reflns_av_R_equivalents 0.0303
_diffrn_reflns_av_unetI/netI 0.021
_diffrn_reflns_Laue_measured_fraction_full 0.977
_diffrn_reflns_Laue_measured_fraction_max 0.977
_diffrn_reflns_limit_h_max 15
_diffrn_reflns_limit_h_min -15
_diffrn_reflns_limit_k_max 16
_diffrn_reflns_limit_k_min -20
_diffrn_reflns_limit_l_max 21
_diffrn_reflns_limit_l_min -20
_diffrn_reflns_number 12530
_diffrn_reflns_point_group_measured_fraction_full 0.977
_diffrn_reflns_point_group_measured_fraction_max 0.977
_diffrn_reflns_theta_full 67.436
_diffrn_reflns_theta_max 67.436
_diffrn_reflns_theta_min 4.233
_diffrn_source 'GeniX Mo, 0.05 x 0.05 mm2 microfocus'
_diffrn_standards_number 0
_exptl_absorpt_coefficient_mu 14.185
_exptl_absorpt_correction_T_max 0.5455
_exptl_absorpt_correction_T_min 0.3751
_exptl_absorpt_correction_type numerical
_exptl_absorpt_process_details
;
        Numerical  absorption  correction was  performed
        after the  optimization of  the  crystal-shape
        description due to Herrendorf?s method
        [Herrendorf, 1994]
        Herrendorf,  W. (1994).HABITUS, a program for the
        optimization  of  the  crystal description for
 the numerical absorption correction by means of
        suitable, psi scanned reflections;dissertation
        1994,Karlsruhe;extension 1998,Gie\&sen
;
_exptl_crystal_colour colourless
_exptl_crystal_density_diffrn 1.883
_exptl_crystal_density_method 'not measured'
_exptl_crystal_description plate
_exptl_crystal_F_000 2208
_exptl_crystal_size_max 0.09
_exptl_crystal_size_mid 0.07
_exptl_crystal_size_min 0.05
_refine_diff_density_max 1.018
_refine_diff_density_min -1.582
_refine_diff_density_rms 0.222
_refine_ls_extinction_method none
_refine_ls_goodness_of_fit_ref 1.156
_refine_ls_hydrogen_treatment constr
_refine_ls_matrix_type full
_refine_ls_number_parameters 258
_refine_ls_number_reflns 3524
_refine_ls_number_restraints 0
_refine_ls_restrained_S_all 1.156
_refine_ls_R_factor_all 0.0428
_refine_ls_R_factor_gt 0.0386
_refine_ls_shift/su_max 0
_refine_ls_shift/su_mean 0
_refine_ls_structure_factor_coef Fsqd
_refine_ls_weighting_details 'w=1/[\s^2^(Fo^2^)+(0.0495P)^2^+79.8750P] where P=(Fo^2^+2Fc^2^)/3'
_refine_ls_weighting_scheme calc
_refine_ls_wR_factor_gt 0.1035
_refine_ls_wR_factor_ref 0.1097
_reflns_Friedel_coverage 0
_reflns_number_gt 3266
_reflns_number_total 3524
_reflns_threshold_expression 'I > 2\s(I)'
_cod_data_source_file d4dt01796j2.cif
_cod_data_source_block b3_2020
_cod_depositor_comments 'Adding full bibliography for 7716806--7716809.cif.'
_cod_original_cell_volume 4022.5(9)
_cod_original_sg_symbol_H-M 'C 2/c'
_cod_database_code 7716807

loop_
_symmetry_equiv_pos_as_xyz
'x, y, z'
'-x, y, -z+1/2'
'x+1/2, y+1/2, z'
'-x+1/2, y+1/2, -z+1/2'
'-x, -y, -z'
'x, -y, z-1/2'
'-x+1/2, -y+1/2, -z'
'x+1/2, -y+1/2, z-1/2'

loop_
_atom_site_label
_atom_site_type_symbol
_atom_site_fract_x
_atom_site_fract_y
_atom_site_fract_z
_atom_site_U_iso_or_equiv
_atom_site_adp_type
_atom_site_occupancy
_atom_site_site_symmetry_order
_atom_site_calc_flag
_atom_site_refinement_flags_posn
_atom_site_refinement_flags_adp
_atom_site_refinement_flags_occupancy
_atom_site_disorder_assembly
_atom_site_disorder_group
C1 C 0.2860(5) 0.5816(4) 0.3242(4) 0.0256(15) Uani 1 1 d . . . . .
C2 C 0.2802(5) 0.5526(4) 0.3971(5) 0.0267(16) Uani 1 1 d . . . . .
H2 H 0.322092 0.574835 0.439713 0.032 Uiso 1 1 calc R U . . .
C3 C 0.2158(6) 0.4930(5) 0.4081(5) 0.0376(19) Uani 1 1 d . . . . .
H3 H 0.212394 0.475495 0.458118 0.045 Uiso 1 1 calc R U . . .
C4 C 0.1558(6) 0.4583(5) 0.3475(5) 0.039(2) Uani 1 1 d . . . . .
H4 H 0.113645 0.415413 0.35577 0.046 Uiso 1 1 calc R U . . .
C5 C 0.1566(6) 0.4856(4) 0.2736(5) 0.0329(18) Uani 1 1 d . . . . .
H5 H 0.114569 0.462526 0.23148 0.04 Uiso 1 1 calc R U . . .
C6 C 0.2201(6) 0.5471(4) 0.2640(4) 0.0262(15) Uani 1 1 d . . . . .
C7 C 0.2595(6) 0.6842(5) 0.1260(4) 0.0294(17) Uani 1 1 d . . . . .
C8 C 0.1838(6) 0.6423(5) 0.0825(4) 0.0309(17) Uani 1 1 d . . . . .
H8 H 0.153965 0.654553 0.031941 0.037 Uiso 1 1 calc R U . . .
C9 C 0.1587(6) 0.5807(5) 0.1235(5) 0.0296(17) Uani 1 1 d . . . . .
C10 C 0.3075(6) 0.7599(5) 0.1079(5) 0.0335(18) Uani 1 1 d . . . . .
H10A H 0.322462 0.791638 0.154054 0.05 Uiso 1 1 calc R U . . .
H10B H 0.260807 0.788525 0.069574 0.05 Uiso 1 1 calc R U . . .
H10C H 0.370502 0.749003 0.08821 0.05 Uiso 1 1 calc R U . . .
C11 C 0.0772(7) 0.5211(6) 0.1023(5) 0.045(2) Uani 1 1 d . . . . .
H11A H 0.106919 0.468555 0.107279 0.068 Uiso 1 1 calc R U . . .
H11B H 0.044993 0.52964 0.049698 0.068 Uiso 1 1 calc R U . . .
H11C H 0.026424 0.526065 0.136076 0.068 Uiso 1 1 calc R U . . .
C12 C 0.2971(5) 0.7521(5) 0.3274(4) 0.0270(16) Uani 1 1 d . . . . .
C13 C 0.2136(6) 0.7913(4) 0.2853(5) 0.0294(17) Uani 1 1 d . . . . .
H13 H 0.186039 0.772961 0.236036 0.035 Uiso 1 1 calc R U . . .
C14 C 0.1716(7) 0.8556(5) 0.3145(6) 0.041(2) Uani 1 1 d . . . . .
H14 H 0.11745 0.882367 0.284126 0.049 Uiso 1 1 calc R U . . .
C15 C 0.2060(7) 0.8823(5) 0.3870(5) 0.039(2) Uani 1 1 d . . . . .
H15 H 0.175249 0.926352 0.406516 0.047 Uiso 1 1 calc R U . . .
C16 C 0.2857(6) 0.8440(5) 0.4309(5) 0.0343(19) Uani 1 1 d . . . . .
H16 H 0.309329 0.861265 0.481221 0.041 Uiso 1 1 calc R U . . .
C17 C 0.3310(5) 0.7809(5) 0.4018(4) 0.0273(16) Uani 1 1 d . . . . .
C18 C 0.5132(5) 0.6357(5) 0.4540(4) 0.0248(15) Uani 1 1 d . . . . .
C19 C 0.5203(6) 0.6712(5) 0.5249(5) 0.0337(19) Uani 1 1 d . . . . .
H19 H 0.562291 0.654947 0.570224 0.04 Uiso 1 1 calc R U . . .
C20 C 0.4558(6) 0.7339(5) 0.5172(4) 0.0301(17) Uani 1 1 d . . . . .
C21 C 0.5618(6) 0.5616(5) 0.4351(4) 0.0323(17) Uani 1 1 d . . . . .
H21A H 0.510109 0.526387 0.408426 0.048 Uiso 1 1 calc R U . . .
H21B H 0.594844 0.53649 0.481895 0.048 Uiso 1 1 calc R U . . .
H21C H 0.612418 0.572995 0.4024 0.048 Uiso 1 1 calc R U . . .
C22 C 0.4330(7) 0.7901(6) 0.5776(5) 0.046(2) Uani 1 1 d . . . . .
H22A H 0.449774 0.843497 0.563773 0.069 Uiso 1 1 calc R U . . .
H22B H 0.473583 0.776146 0.626377 0.069 Uiso 1 1 calc R U . . .
H22C H 0.360836 0.787168 0.581701 0.069 Uiso 1 1 calc R U . . .
Cl1 Cl 0.5 0.56690(14) 0.25 0.0229(5) Uani 1 2 d S T P . .
Cl2 Cl 0.5 0.76058(14) 0.25 0.0242(5) Uani 1 2 d S T P . .
Ir1 Ir 0.37824(2) 0.66430(2) 0.29424(2) 0.01957(13) Uani 1 1 d . . . . .
N1 N 0.2856(5) 0.6479(4) 0.1934(3) 0.0243(13) Uani 1 1 d . . . . .
N2 N 0.2211(5) 0.5838(3) 0.1917(4) 0.0259(13) Uani 1 1 d . . . . .
N3 N 0.4493(5) 0.6767(3) 0.4036(3) 0.0239(13) Uani 1 1 d . . . . .
N4 N 0.4132(4) 0.7376(4) 0.4432(3) 0.0258(13) Uani 1 1 d . . . . .

loop_
_atom_site_aniso_label
_atom_site_aniso_U_11
_atom_site_aniso_U_22
_atom_site_aniso_U_33
_atom_site_aniso_U_23
_atom_site_aniso_U_13
_atom_site_aniso_U_12
C1 0.022(4) 0.028(4) 0.029(4) 0.004(3) 0.008(3) 0.007(3)
C2 0.021(4) 0.022(4) 0.038(4) 0.009(3) 0.008(3) 0.003(3)
C3 0.032(4) 0.043(5) 0.039(5) 0.014(4) 0.010(4) 0.002(4)
C4 0.024(4) 0.034(4) 0.061(6) 0.014(4) 0.018(4) 0.002(3)
C5 0.030(4) 0.016(4) 0.053(5) 0.000(3) 0.007(4) 0.002(3)
C6 0.027(4) 0.018(3) 0.035(4) 0.005(3) 0.008(3) 0.002(3)
C7 0.022(4) 0.042(4) 0.024(4) 0.005(3) 0.002(3) 0.011(3)
C8 0.030(4) 0.040(4) 0.023(4) -0.002(3) 0.002(3) 0.007(3)
C9 0.020(3) 0.032(4) 0.036(4) -0.009(3) 0.000(3) 0.000(3)
C10 0.029(4) 0.038(5) 0.034(4) 0.009(4) 0.007(3) -0.001(3)
C11 0.033(5) 0.055(6) 0.046(5) -0.012(4) -0.002(4) -0.006(4)
C12 0.020(3) 0.031(4) 0.033(4) 0.008(3) 0.014(3) -0.004(3)
C13 0.025(4) 0.024(4) 0.041(4) 0.002(3) 0.012(3) 0.010(3)
C14 0.038(5) 0.031(4) 0.058(6) 0.014(4) 0.021(4) 0.010(4)
C15 0.041(5) 0.023(4) 0.057(6) -0.005(4) 0.018(4) 0.003(4)
C16 0.035(4) 0.032(4) 0.042(5) -0.012(4) 0.023(4) -0.002(3)
C17 0.023(4) 0.032(4) 0.030(4) -0.001(3) 0.015(3) -0.006(3)
C18 0.020(3) 0.035(4) 0.022(4) 0.005(3) 0.011(3) -0.002(3)
C19 0.025(4) 0.047(5) 0.029(4) -0.002(4) 0.003(3) -0.008(3)
C20 0.025(4) 0.045(5) 0.022(4) -0.010(3) 0.011(3) -0.011(3)
C21 0.026(4) 0.045(5) 0.027(4) 0.002(3) 0.007(3) -0.002(3)
C22 0.039(5) 0.059(6) 0.040(5) -0.014(4) 0.008(4) -0.015(4)
Cl1 0.0202(11) 0.0223(11) 0.0280(12) 0 0.0089(9) 0
Cl2 0.0224(11) 0.0234(12) 0.0287(12) 0 0.0101(9) 0
Ir1 0.01738(19) 0.0210(2) 0.02157(19) 0.00024(11) 0.00675(12) 0.00075(11)
N1 0.024(3) 0.024(3) 0.026(3) -0.002(3) 0.009(3) 0.002(2)
N2 0.023(3) 0.020(3) 0.036(3) 0.000(3) 0.007(3) -0.003(2)
N3 0.025(3) 0.021(3) 0.026(3) 0.004(2) 0.007(3) 0.001(2)
N4 0.023(3) 0.028(3) 0.028(3) -0.006(3) 0.009(3) -0.003(3)

loop_
_atom_type_symbol
_atom_type_description
_atom_type_scat_dispersion_real
_atom_type_scat_dispersion_imag
_atom_type_scat_source
C C 0.0181 0.0091 'International Tables Vol C Tables 4.2.6.8 and 6.1.1.4'
H H 0 0 'International Tables Vol C Tables 4.2.6.8 and 6.1.1.4'
Cl Cl 0.3639 0.7018 'International Tables Vol C Tables 4.2.6.8 and 6.1.1.4'
Ir Ir -4.771 6.5667 'International Tables Vol C Tables 4.2.6.8 and 6.1.1.4'
N N 0.0311 0.018 'International Tables Vol C Tables 4.2.6.8 and 6.1.1.4'

loop_
_exptl_crystal_face_index_h
_exptl_crystal_face_index_k
_exptl_crystal_face_index_l
_exptl_crystal_face_perp_dist
-1 -2 -2 0.0430
1 2 2 0.0100
-3 2 1 0.0450
2 -2 -1 0.0520
-2 2 1 0.0430
2 0 1 0.0300
-1 -2 3 0.0320
1 2 -3 0.0350

loop_
_geom_angle_atom_site_label_1
_geom_angle_atom_site_label_2
_geom_angle_atom_site_label_3
_geom_angle
_geom_angle_site_symmetry_1
_geom_angle_site_symmetry_3
_geom_angle_publ_flag
C2 C1 C6 116.0(7) . . ?
C2 C1 Ir1 128.5(6) . . ?
C6 C1 Ir1 115.5(5) . . ?
C3 C2 C1 121.6(8) . . ?
C3 C2 H2 119.2 . . ?
C1 C2 H2 119.2 . . ?
C2 C3 C4 120.7(8) . . ?
C2 C3 H3 119.6 . . ?
C4 C3 H3 119.6 . . ?
C3 C4 C5 120.4(8) . . ?
C3 C4 H4 119.8 . . ?
C5 C4 H4 119.8 . . ?
C6 C5 C4 117.9(8) . . ?
C6 C5 H5 121 . . ?
C4 C5 H5 121 . . ?
C5 C6 C1 123.2(7) . . ?
C5 C6 N2 122.6(7) . . ?
C1 C6 N2 114.1(6) . . ?
N1 C7 C8 109.1(7) . . ?
N1 C7 C10 121.9(7) . . ?
C8 C7 C10 128.9(7) . . ?
C9 C8 C7 108.8(7) . . ?
C9 C8 H8 125.6 . . ?
C7 C8 H8 125.6 . . ?
C8 C9 N2 106.5(7) . . ?
C8 C9 C11 128.7(8) . . ?
N2 C9 C11 124.7(8) . . ?
C7 C10 H10A 109.5 . . ?
C7 C10 H10B 109.5 . . ?
H10A C10 H10B 109.5 . . ?
C7 C10 H10C 109.5 . . ?
H10A C10 H10C 109.5 . . ?
H10B C10 H10C 109.5 . . ?
C9 C11 H11A 109.5 . . ?
C9 C11 H11B 109.5 . . ?
H11A C11 H11B 109.5 . . ?
C9 C11 H11C 109.5 . . ?
H11A C11 H11C 109.5 . . ?
H11B C11 H11C 109.5 . . ?
C13 C12 C17 116.2(7) . . ?
C13 C12 Ir1 128.3(6) . . ?
C17 C12 Ir1 115.4(5) . . ?
C14 C13 C12 120.9(8) . . ?
C14 C13 H13 119.6 . . ?
C12 C13 H13 119.6 . . ?
C13 C14 C15 121.7(8) . . ?
C13 C14 H14 119.2 . . ?
C15 C14 H14 119.2 . . ?
C14 C15 C16 119.2(8) . . ?
C14 C15 H15 120.4 . . ?
C16 C15 H15 120.4 . . ?
C17 C16 C15 120.1(8) . . ?
C17 C16 H16 120 . . ?
C15 C16 H16 120 . . ?
C16 C17 C12 122.0(8) . . ?
C16 C17 N4 123.9(7) . . ?
C12 C17 N4 114.1(7) . . ?
N3 C18 C19 109.1(7) . . ?
N3 C18 C21 123.3(7) . . ?
C19 C18 C21 127.5(7) . . ?
C20 C19 C18 107.4(7) . . ?
C20 C19 H19 126.3 . . ?
C18 C19 H19 126.3 . . ?
N4 C20 C19 107.2(7) . . ?
N4 C20 C22 124.4(8) . . ?
C19 C20 C22 128.4(8) . . ?
C18 C21 H21A 109.5 . . ?
C18 C21 H21B 109.5 . . ?
H21A C21 H21B 109.5 . . ?
C18 C21 H21C 109.5 . . ?
H21A C21 H21C 109.5 . . ?
H21B C21 H21C 109.5 . . ?
C20 C22 H22A 109.5 . . ?
C20 C22 H22B 109.5 . . ?
H22A C22 H22B 109.5 . . ?
C20 C22 H22C 109.5 . . ?
H22A C22 H22C 109.5 . . ?
H22B C22 H22C 109.5 . . ?
Ir1 Cl1 Ir1 98.08(8) . 2_655 ?
Ir1 Cl2 Ir1 98.73(8) . 2_655 ?
C12 Ir1 C1 93.8(3) . . ?
C12 Ir1 N1 94.7(3) . . ?
C1 Ir1 N1 79.9(3) . . ?
C12 Ir1 N3 80.3(3) . . ?
C1 Ir1 N3 91.8(3) . . ?
N1 Ir1 N3 170.0(2) . . ?
C12 Ir1 Cl2 90.6(2) . . ?
C1 Ir1 Cl2 175.5(2) . . ?
N1 Ir1 Cl2 98.35(17) . . ?
N3 Ir1 Cl2 90.35(17) . . ?
C12 Ir1 Cl1 172.0(2) . . ?
C1 Ir1 Cl1 94.1(2) . . ?
N1 Ir1 Cl1 88.00(17) . . ?
N3 Ir1 Cl1 98.11(17) . . ?
Cl2 Ir1 Cl1 81.60(6) . . ?
C7 N1 N2 105.7(6) . . ?
C7 N1 Ir1 139.5(6) . . ?
N2 N1 Ir1 114.5(5) . . ?
C9 N2 N1 109.7(6) . . ?
C9 N2 C6 133.9(6) . . ?
N1 N2 C6 114.8(6) . . ?
C18 N3 N4 106.7(6) . . ?
C18 N3 Ir1 137.7(5) . . ?
N4 N3 Ir1 114.7(4) . . ?
C20 N4 N3 109.6(6) . . ?
C20 N4 C17 134.3(6) . . ?
N3 N4 C17 115.2(6) . . ?

loop_
_geom_bond_atom_site_label_1
_geom_bond_atom_site_label_2
_geom_bond_distance
_geom_bond_site_symmetry_2
_geom_bond_publ_flag
C1 C2 1.405(10) . ?
C1 C6 1.407(11) . ?
C1 Ir1 2.002(8) . ?
C2 C3 1.366(11) . ?
C2 H2 0.95 . ?
C3 C4 1.375(13) . ?
C3 H3 0.95 . ?
C4 C5 1.399(12) . ?
C4 H4 0.95 . ?
C5 C6 1.378(11) . ?
C5 H5 0.95 . ?
C6 N2 1.435(10) . ?
C7 N1 1.349(10) . ?
C7 C8 1.374(12) . ?
C7 C10 1.502(12) . ?
C8 C9 1.354(12) . ?
C8 H8 0.95 . ?
C9 N2 1.364(10) . ?
C9 C11 1.495(11) . ?
C10 H10A 0.98 . ?
C10 H10B 0.98 . ?
C10 H10C 0.98 . ?
C11 H11A 0.98 . ?
C11 H11B 0.98 . ?
C11 H11C 0.98 . ?
C12 C13 1.412(11) . ?
C12 C17 1.421(11) . ?
C12 Ir1 1.995(8) . ?
C13 C14 1.374(12) . ?
C13 H13 0.95 . ?
C14 C15 1.379(14) . ?
C14 H14 0.95 . ?
C15 C16 1.383(13) . ?
C15 H15 0.95 . ?
C16 C17 1.378(11) . ?
C16 H16 0.95 . ?
C17 N4 1.430(10) . ?
C18 N3 1.336(10) . ?
C18 C19 1.393(11) . ?
C18 C21 1.486(11) . ?
C19 C20 1.368(12) . ?
C19 H19 0.95 . ?
C20 N4 1.354(10) . ?
C20 C22 1.510(12) . ?
C21 H21A 0.98 . ?
C21 H21B 0.98 . ?
C21 H21C 0.98 . ?
C22 H22A 0.98 . ?
C22 H22B 0.98 . ?
C22 H22C 0.98 . ?
Cl1 Ir1 2.5387(15) . ?
Cl1 Ir1 2.5388(15) 2_655 ?
Cl2 Ir1 2.5263(16) . ?
Cl2 Ir1 2.5263(16) 2_655 ?
Ir1 N1 2.036(6) . ?
Ir1 N3 2.042(6) . ?
N1 N2 1.391(8) . ?
N3 N4 1.386(8) . ?
